data_2214040
loop_
_publ_author_name
'Bajorat, Sara'
'Guido J. Rei\&s'

_publ_section_title
;
 Diisopropylammonium perchlorate at 263 K
;
_journal_coeditor_code BC3050
_journal_issue 7
_journal_name_full 'Acta Crystallographica Section E'
_journal_page_first o3144
_journal_page_last o3144
_journal_paper_doi 10.1107/S1600536807027894
_journal_volume 63
_journal_year 2007
_chemical_formula_iupac 'C6 H16 N + , Cl O4 -'
_chemical_formula_moiety 'C6 H16 N + , Cl O4 -'
_chemical_formula_sum 'C6 H16 Cl N O4'
_chemical_formula_weight 201.65
_chemical_name_systematic
;
Diisopropylammonium perchlorate
;
_space_group_IT_number 14
_space_group_name_Hall '-P 2ybc'
_symmetry_cell_setting monoclinic
_symmetry_space_group_name_Hall '-P 2ybc'
_symmetry_space_group_name_H-M 'P 1 21/c 1'
_atom_sites_solution_hydrogens geom
_atom_sites_solution_primary direct
_atom_sites_solution_secondary difmap
_audit_creation_method SHELXL97
_cell_angle_alpha 90.00
_cell_angle_beta 116.334(11)
_cell_angle_gamma 90.00
_cell_formula_units_Z 8
_cell_length_a 17.7018(18)
_cell_length_b 8.2468(7)
_cell_length_c 16.0601(16)
_cell_measurement_reflns_used 7606
_cell_measurement_temperature 263(2)
_cell_measurement_theta_max 25.0
_cell_measurement_theta_min 4.24
_cell_volume 2101.2(4)
_computing_cell_refinement IPDS
_computing_data_collection 'IPDS (Stoe & Cie, 2000)'
_computing_data_reduction IPDS
_computing_molecular_graphics 'DIAMOND (Brandenburg, 2001)'
_computing_publication_material SHELXL97
_computing_structure_refinement 'SHELXL97 (Sheldrick, 1997)'
_computing_structure_solution 'SHELXS97 (Sheldrick, 1997)'
_diffrn_ambient_temperature 263(2)
_diffrn_detector_area_resol_mean 50
_diffrn_measured_fraction_theta_full 0.992
_diffrn_measured_fraction_theta_max 0.992
_diffrn_measurement_device_type 'Stoe IPDS'
_diffrn_measurement_method \w
_diffrn_radiation_monochromator graphite
_diffrn_radiation_source 'fine-focus sealed tube'
_diffrn_radiation_type MoK\a
_diffrn_radiation_wavelength 0.71073
_diffrn_reflns_av_R_equivalents 0.0548
_diffrn_reflns_av_sigmaI/netI 0.0790
_diffrn_reflns_limit_h_max 21
_diffrn_reflns_limit_h_min -21
_diffrn_reflns_limit_k_max 9
_diffrn_reflns_limit_k_min -9
_diffrn_reflns_limit_l_max 19
_diffrn_reflns_limit_l_min -19
_diffrn_reflns_number 26389
_diffrn_reflns_theta_full 25.00
_diffrn_reflns_theta_max 25.00
_diffrn_reflns_theta_min 4.24
_diffrn_standards_number 0
_exptl_absorpt_coefficient_mu 0.345
_exptl_absorpt_correction_type none
_exptl_crystal_colour colourless
_exptl_crystal_density_diffrn 1.275
_exptl_crystal_density_method 'not measured'
_exptl_crystal_description needle
_exptl_crystal_F_000 864
_exptl_crystal_size_max 0.3
_exptl_crystal_size_mid 0.15
_exptl_crystal_size_min 0.15
_refine_diff_density_max 0.343
_refine_diff_density_min -0.188
_refine_ls_extinction_method none
_refine_ls_goodness_of_fit_ref 0.961
_refine_ls_hydrogen_treatment mixed
_refine_ls_matrix_type full
_refine_ls_number_parameters 229
_refine_ls_number_reflns 3673
_refine_ls_number_restraints 24
_refine_ls_restrained_S_all 0.960
_refine_ls_R_factor_all 0.1004
_refine_ls_R_factor_gt 0.0436
_refine_ls_shift/su_max 0.000
_refine_ls_shift/su_mean 0.000
_refine_ls_structure_factor_coef Fsqd
_refine_ls_weighting_details 'calc w = 1/[\s^2^(Fo^2^)+(0.026P)^2^] where P=(Fo^2^+2Fc^2^)/3'
_refine_ls_weighting_scheme calc
_refine_ls_wR_factor_gt 0.0834
_refine_ls_wR_factor_ref 0.0898
_reflns_number_gt 1435
_reflns_number_total 3673
_reflns_threshold_expression I>2\s(I)
_cod_data_source_file bc3050.cif
_cod_data_source_block I
_cod_original_cell_volume 2101.2(3)
_cod_original_sg_symbol_H-M 'P 21/c'
_cod_database_code 2214040
_cod_database_fobs_code 2214040

loop_
_symmetry_equiv_pos_as_xyz
'x, y, z'
'-x, y+1/2, -z+1/2'
'-x, -y, -z'
'x, -y-1/2, z-1/2'

loop_
_atom_site_type_symbol
_atom_site_label
_atom_site_fract_x
_atom_site_fract_y
_atom_site_fract_z
_atom_site_U_iso_or_equiv
_atom_site_adp_type
_atom_site_calc_flag
_atom_site_refinement_flags
_atom_site_occupancy
Cl Cl2 0.60921(5) 0.20439(13) 0.26584(7) 0.0772(3) Uani d . 1
O O21 0.57452(19) 0.0819(4) 0.2987(3) 0.1385(13) Uani d . 1
O O22 0.68890(17) 0.2498(4) 0.3304(2) 0.1210(10) Uani d . 1
O O23 0.6161(2) 0.1435(5) 0.1871(2) 0.1564(14) Uani d . 1
O O24 0.55388(16) 0.3388(3) 0.2396(2) 0.1166(11) Uani d . 1
Cl Cl1 0.10780(5) 0.28299(12) 0.34991(6) 0.0651(3) Uani d . 1
O O11 0.07405(15) 0.4100(3) 0.28279(17) 0.0988(9) Uani d . 1
O O12 0.05430(15) 0.1454(3) 0.31697(19) 0.1012(9) Uani d . 1
O O13 0.11082(16) 0.3366(4) 0.43558(18) 0.1087(9) Uani d . 1
O O14 0.19014(15) 0.2426(3) 0.36572(19) 0.0996(8) Uani d . 1
N N1 0.09458(16) 0.7607(4) 0.36280(19) 0.0585(8) Uani d U 1
H H1A 0.0584(19) 0.824(4) 0.329(2) 0.070 Uiso d . 1
H H1B 0.0812(19) 0.665(4) 0.338(2) 0.070 Uiso d . 1
C C11 0.0929(2) 0.7492(4) 0.4552(2) 0.0667(9) Uani d U 1
H H11 0.1313 0.6622 0.4910 0.080 Uiso calc R 1
C C12 0.0049(2) 0.7030(5) 0.4375(3) 0.1037(13) Uani d U 1
H H12A -0.0114 0.6055 0.4012 0.145 Uiso calc R 1
H H12B -0.0333 0.7889 0.4044 0.145 Uiso calc R 1
H H12C 0.0032 0.6852 0.4958 0.145 Uiso calc R 1
C C13 0.1219(3) 0.9042(5) 0.5087(2) 0.0944(12) Uani d U 1
H H13A 0.1778 0.9291 0.5172 0.132 Uiso calc R 1
H H13B 0.1220 0.8922 0.5683 0.132 Uiso calc R 1
H H13C 0.0844 0.9904 0.4750 0.132 Uiso calc R 1
C C14 0.17520(18) 0.8031(4) 0.3579(2) 0.0646(9) Uani d . 1
H H14 0.1918 0.9127 0.3831 0.078 Uiso calc R 1
C C15 0.1570(2) 0.8060(5) 0.2562(2) 0.0911(12) Uani d . 1
H H15A 0.1167 0.8897 0.2246 0.127 Uiso calc R 1
H H15B 0.1345 0.7030 0.2284 0.127 Uiso calc R 1
H H15C 0.2082 0.8269 0.2513 0.127 Uiso calc R 1
C C16 0.2454(2) 0.6886(5) 0.4154(3) 0.0871(12) Uani d . 1
H H16A 0.2541 0.6916 0.4788 0.122 Uiso calc R 1
H H16B 0.2963 0.7207 0.4124 0.122 Uiso calc R 1
H H16C 0.2306 0.5804 0.3916 0.122 Uiso calc R 1
N N2 0.40327(16) 0.2296(4) 0.27392(19) 0.0630(8) Uani d U 1
H H2A 0.4432(19) 0.167(4) 0.276(2) 0.076 Uiso d . 1
H H2B 0.418(2) 0.319(4) 0.264(2) 0.076 Uiso d . 1
C C21 0.32467(18) 0.1813(4) 0.1909(2) 0.0699(10) Uani d . 1
H H21 0.3116 0.0693 0.2004 0.084 Uiso calc R 1
C C22 0.2512(2) 0.2844(5) 0.1790(3) 0.1014(13) Uani d . 1
H H22A 0.2428 0.2783 0.2340 0.142 Uiso calc R 1
H H22B 0.2015 0.2464 0.1266 0.142 Uiso calc R 1
H H22C 0.2620 0.3948 0.1686 0.142 Uiso calc R 1
C C23 0.3428(2) 0.1828(5) 0.1076(2) 0.0957(13) Uani d . 1
H H23A 0.3920 0.1186 0.1205 0.134 Uiso calc R 1
H H23B 0.3524 0.2923 0.0943 0.134 Uiso calc R 1
H H23C 0.2955 0.1385 0.0549 0.134 Uiso calc R 1
C C24 0.4043(2) 0.2392(4) 0.3673(2) 0.0736(10) Uani d U 1
H H24 0.3630 0.3208 0.3644 0.088 Uiso calc R 1
C C25 0.4913(3) 0.2970(6) 0.4363(2) 0.1139(14) Uani d U 1
H H25A 0.5042 0.3970 0.4148 0.159 Uiso calc R 1
H H25B 0.5325 0.2167 0.4418 0.159 Uiso calc R 1
H H25C 0.4920 0.3139 0.4958 0.159 Uiso calc R 1
C C26 0.3802(2) 0.0803(5) 0.3943(3) 0.0959(12) Uani d U 1
H H26A 0.3231 0.0546 0.3520 0.134 Uiso calc R 1
H H26B 0.3853 0.0881 0.4562 0.134 Uiso calc R 1
H H26C 0.4170 -0.0034 0.3921 0.134 Uiso calc R 1

loop_
_atom_site_aniso_label
_atom_site_aniso_U_11
_atom_site_aniso_U_22
_atom_site_aniso_U_33
_atom_site_aniso_U_12
_atom_site_aniso_U_13
_atom_site_aniso_U_23
Cl2 0.0682(6) 0.0601(7) 0.1082(7) -0.0049(5) 0.0436(6) -0.0054(6)
O21 0.131(2) 0.077(2) 0.256(4) 0.0094(17) 0.130(3) 0.044(2)
O22 0.0790(16) 0.117(3) 0.129(2) -0.0064(16) 0.0116(16) -0.001(2)
O23 0.198(4) 0.146(3) 0.141(3) 0.005(2) 0.089(3) -0.046(2)
O24 0.0857(18) 0.070(2) 0.195(3) 0.0166(15) 0.0628(19) 0.0217(18)
Cl1 0.0609(5) 0.0534(6) 0.0699(6) 0.0020(5) 0.0190(4) 0.0013(5)
O11 0.0980(18) 0.0623(19) 0.0930(19) 0.0013(14) 0.0033(14) 0.0214(15)
O12 0.0899(18) 0.0562(18) 0.110(2) -0.0123(14) 0.0010(15) 0.0083(14)
O13 0.133(2) 0.114(3) 0.093(2) 0.0004(16) 0.0633(18) -0.0212(17)
O14 0.0694(14) 0.102(2) 0.126(2) 0.0190(14) 0.0431(14) 0.0024(17)
N1 0.0544(16) 0.059(2) 0.0609(17) 0.0007(13) 0.0249(13) -0.0054(14)
C11 0.087(2) 0.065(3) 0.0551(19) 0.0092(17) 0.0378(17) 0.0068(16)
C12 0.117(3) 0.109(3) 0.121(3) -0.010(2) 0.087(3) -0.004(3)
C13 0.129(3) 0.089(3) 0.065(2) 0.003(2) 0.042(2) -0.013(2)
C14 0.0551(19) 0.060(2) 0.081(2) -0.0053(17) 0.0320(17) -0.0027(19)
C15 0.087(3) 0.115(4) 0.088(3) 0.002(2) 0.054(2) 0.002(3)
C16 0.064(2) 0.082(3) 0.112(3) 0.009(2) 0.036(2) 0.004(2)
N2 0.0567(16) 0.066(2) 0.0618(15) 0.0019(15) 0.0226(13) 0.0093(16)
C21 0.054(2) 0.069(3) 0.071(2) 0.0000(17) 0.0140(18) 0.0006(19)
C22 0.066(2) 0.132(4) 0.092(3) 0.020(2) 0.023(2) 0.025(3)
C23 0.095(3) 0.110(4) 0.070(2) -0.002(2) 0.026(2) -0.004(2)
C24 0.087(2) 0.078(3) 0.059(2) 0.0179(18) 0.0353(17) 0.0066(19)
C25 0.134(3) 0.115(4) 0.063(2) -0.016(3) 0.017(2) -0.009(2)
C26 0.123(3) 0.094(3) 0.084(3) 0.006(2) 0.058(2) 0.018(2)

loop_
_atom_type_symbol
_atom_type_description
_atom_type_scat_dispersion_real
_atom_type_scat_dispersion_imag
_atom_type_scat_source
Cl Cl 0.1484 0.1585 'International Tables Vol C Tables 4.2.6.8 and 6.1.1.4'
O O 0.0106 0.0060 'International Tables Vol C Tables 4.2.6.8 and 6.1.1.4'
N N 0.0061 0.0033 'International Tables Vol C Tables 4.2.6.8 and 6.1.1.4'
C C 0.0033 0.0016 'International Tables Vol C Tables 4.2.6.8 and 6.1.1.4'
H H 0.0000 0.0000 'International Tables Vol C Tables 4.2.6.8 and 6.1.1.4'

loop_
_geom_angle_atom_site_label_1
_geom_angle_atom_site_label_2
_geom_angle_atom_site_label_3
_geom_angle
O22 Cl2 O21 112.6(2)
O22 Cl2 O24 110.68(19)
O21 Cl2 O24 108.44(17)
O22 Cl2 O23 107.6(2)
O21 Cl2 O23 107.9(2)
O24 Cl2 O23 109.5(2)
O14 Cl1 O12 110.17(17)
O14 Cl1 O13 107.94(16)
O12 Cl1 O13 109.93(18)
O14 Cl1 O11 111.29(16)
O12 Cl1 O11 108.52(15)
O13 Cl1 O11 108.97(18)
C11 N1 C14 120.1(2)
C11 N1 H1A 110(2)
C14 N1 H1A 107(2)
C11 N1 H1B 106(2)
C14 N1 H1B 105(2)
H1A N1 H1B 108(3)
C13 C11 N1 111.2(3)
C13 C11 C12 112.7(3)
N1 C11 C12 107.7(3)
C13 C11 H11 108.4
N1 C11 H11 108.4
C12 C11 H11 108.4
C11 C12 H12A 109.5
C11 C12 H12B 109.5
H12A C12 H12B 109.5
C11 C12 H12C 109.5
H12A C12 H12C 109.5
H12B C12 H12C 109.5
C11 C13 H13A 109.5
C11 C13 H13B 109.5
H13A C13 H13B 109.5
C11 C13 H13C 109.5
H13A C13 H13C 109.5
H13B C13 H13C 109.5
N1 C14 C16 111.5(3)
N1 C14 C15 107.8(3)
C16 C14 C15 113.1(3)
N1 C14 H14 108.1
C16 C14 H14 108.1
C15 C14 H14 108.1
C14 C15 H15A 109.5
C14 C15 H15B 109.5
H15A C15 H15B 109.5
C14 C15 H15C 109.5
H15A C15 H15C 109.5
H15B C15 H15C 109.5
C14 C16 H16A 109.5
C14 C16 H16B 109.5
H16A C16 H16B 109.5
C14 C16 H16C 109.5
H16A C16 H16C 109.5
H16B C16 H16C 109.5
C21 N2 C24 120.2(3)
C21 N2 H2A 107(2)
C24 N2 H2A 111(2)
C21 N2 H2B 108(2)
C24 N2 H2B 107(3)
H2A N2 H2B 103(3)
C22 C21 N2 112.1(3)
C22 C21 C23 113.4(3)
N2 C21 C23 108.0(3)
C22 C21 H21 107.7
N2 C21 H21 107.7
C23 C21 H21 107.7
C21 C22 H22A 109.5
C21 C22 H22B 109.5
H22A C22 H22B 109.5
C21 C22 H22C 109.5
H22A C22 H22C 109.5
H22B C22 H22C 109.5
C21 C23 H23A 109.5
C21 C23 H23B 109.5
H23A C23 H23B 109.5
C21 C23 H23C 109.5
H23A C23 H23C 109.5
H23B C23 H23C 109.5
N2 C24 C26 111.5(3)
N2 C24 C25 107.8(3)
C26 C24 C25 112.9(3)
N2 C24 H24 108.2
C26 C24 H24 108.2
C25 C24 H24 108.2
C24 C25 H25A 109.5
C24 C25 H25B 109.5
H25A C25 H25B 109.5
C24 C25 H25C 109.5
H25A C25 H25C 109.5
H25B C25 H25C 109.5
C24 C26 H26A 109.5
C24 C26 H26B 109.5
H26A C26 H26B 109.5
C24 C26 H26C 109.5
H26A C26 H26C 109.5
H26B C26 H26C 109.5

loop_
_geom_bond_atom_site_label_1
_geom_bond_atom_site_label_2
_geom_bond_distance
Cl2 O22 1.381(3)
Cl2 O21 1.402(3)
Cl2 O24 1.414(3)
Cl2 O23 1.416(3)
Cl1 O14 1.404(2)
Cl1 O12 1.421(2)
Cl1 O13 1.423(3)
Cl1 O11 1.430(2)
N1 C11 1.500(4)
N1 C14 1.505(4)
N1 H1A 0.82(3)
N1 H1B 0.86(3)
C11 C13 1.499(5)
C11 C12 1.504(5)
C11 H11 0.9800
C12 H12A 0.9600
C12 H12B 0.9600
C12 H12C 0.9600
C13 H13A 0.9600
C13 H13B 0.9600
C13 H13C 0.9600
C14 C16 1.507(4)
C14 C15 1.518(4)
C14 H14 0.9800
C15 H15A 0.9600
C15 H15B 0.9600
C15 H15C 0.9600
C16 H16A 0.9600
C16 H16B 0.9600
C16 H16C 0.9600
N2 C21 1.492(4)
N2 C24 1.493(4)
N2 H2A 0.86(3)
N2 H2B 0.82(3)
C21 C22 1.494(5)
C21 C23 1.509(5)
C21 H21 0.9800
C22 H22A 0.9600
C22 H22B 0.9600
C22 H22C 0.9600
C23 H23A 0.9600
C23 H23B 0.9600
C23 H23C 0.9600
C24 C26 1.500(5)
C24 C25 1.521(5)
C24 H24 0.9800
C25 H25A 0.9600
C25 H25B 0.9600
C25 H25C 0.9600
C26 H26A 0.9600
C26 H26B 0.9600
C26 H26C 0.9600

loop_
_geom_hbond_atom_site_label_D
_geom_hbond_atom_site_label_H
_geom_hbond_atom_site_label_A
_geom_hbond_site_symmetry_A
_geom_hbond_distance_DH
_geom_hbond_distance_HA
_geom_hbond_distance_DA
_geom_hbond_angle_DHA
N1 H1A O11 2 0.82(3) 2.34(3) 3.115(4) 157(3)
N1 H1B O11 . 0.86(3) 2.27(3) 3.119(4) 169(3)
N2 H2A O21 . 0.86(3) 2.30(3) 3.124(4) 160(3)
N2 H2B O21 2_655 0.82(3) 2.42(3) 3.219(4) 166(3)

loop_
_cod_related_entry_id
_cod_related_entry_database
_cod_related_entry_code
1 ChemSpider 30655259
